data_7710825
loop_
_publ_author_name
'Burt, Liam K.'
'Dewhurst, Rian D.'
'Hill, Anthony F.'
'Kong, Richard Y.'
'Nahon, Emily E.'
'Onn, Chee S.'

_publ_section_title
;
 Heterobimetallic \m2-halocarbyne complexes
;
_journal_name_full 'Dalton Transactions'
_journal_paper_doi 10.1039/D2DT01558G
_journal_year 2022
_chemical_formula_moiety 'C44 H46 B Cl Mo N6 O2 P2 Pt'
_chemical_formula_sum 'C44 H46 B Cl Mo N6 O2 P2 Pt'
_chemical_formula_weight 1090.10
_space_group_crystal_system triclinic
_space_group_IT_number 2
_space_group_name_Hall '-P 1'
_space_group_name_H-M_alt 'P -1'
_atom_sites_solution_hydrogens geom
_atom_sites_solution_primary dual
_audit_creation_date 2021-05-04
_audit_creation_method
;
Olex2 1.2
(compiled 2018.05.29 svn.r3508 for OlexSys, GUI svn.r5506)
;
_audit_update_record
;
2022-05-15 deposited with the CCDC.	2022-07-27 downloaded from the CCDC.
;
_cell_angle_alpha 83.317(2)
_cell_angle_beta 89.918(2)
_cell_angle_gamma 87.946(2)
_cell_formula_units_Z 2
_cell_length_a 10.6762(2)
_cell_length_b 13.5205(4)
_cell_length_c 15.4074(4)
_cell_measurement_reflns_used 12369
_cell_measurement_temperature 150.00(10)
_cell_measurement_theta_max 73.5900
_cell_measurement_theta_min 5.7660
_cell_volume 2207.48(10)
_computing_cell_refinement 'CrysAlisPro 1.171.40.82a (Rigaku OD, 2020)'
_computing_data_collection 'CrysAlisPro 1.171.40.82a (Rigaku OD, 2020)'
_computing_data_reduction 'CrysAlisPro 1.171.40.82a (Rigaku OD, 2020)'
_computing_molecular_graphics 'Olex2 (Dolomanov et al., 2009)'
_computing_publication_material 'Olex2 (Dolomanov et al., 2009)'
_computing_structure_refinement 'ShelXL (Sheldrick, 2015)'
_computing_structure_solution 'ShelXT (Sheldrick, 2015)'
_diffrn_ambient_environment N~2~
_diffrn_ambient_temperature 150.00(10)
_diffrn_detector 'CCD plate'
_diffrn_detector_area_resol_mean 8.1297
_diffrn_detector_type EosS2
_diffrn_measured_fraction_theta_full 0.996
_diffrn_measured_fraction_theta_max 0.992
_diffrn_measurement_details
;
List of Runs (angles in degrees, time in seconds):

  # Type    Start    End  Width  t~exp~   \w     \q     \k     \f   Frames
#--------------------------------------------------------------------------
  1  \w    -32.00  55.00   1.00    1.00    --   37.05 -38.00 150.00   87
  2  \w     18.00  53.00   1.00    1.00    --   37.05  38.00 120.00   35
  3  \w     76.00 107.00   1.00    1.00    --   37.05  19.00  90.00   31
  4  \w     59.00 106.00   1.00    1.00    --   37.05  38.00 120.00   47
  5  \w      8.00  76.00   1.00    1.00    --   37.05 -99.00 120.00   68
  6  \w     36.00  89.00   1.00    1.00    --   37.05-125.00  30.00   53
  7  \w     26.00 106.00   1.00    1.00    --   37.05  38.00 -30.00   80
  8  \w      6.00  73.00   1.00    1.00    --   37.05 -99.00 -90.00   67
  9  \w      8.00  62.00   1.00    1.00    --   37.05  19.00  90.00   54
 10  \w     41.00 136.00   1.00    1.00    --  111.00 -25.00 -90.00   95
 11  \w    149.00 178.00   1.00    1.00    --  111.00  77.00-120.00   29
 12  \w    106.00 140.00   1.00    1.00    --  111.00  77.00-120.00   34
 13  \w     68.00 146.00   1.00    1.00    --  111.00 178.00 150.00   78
 14  \w     49.00 109.00   1.00    1.00    --  111.00-111.00 -90.00   60
 15  \w    141.00 178.00   1.00    1.00    --  111.00  50.00   0.00   37
 16  \w     42.00 121.00   1.00    1.00    --  111.00 -38.00  90.00   79
 17  \w     46.00  73.00   1.00    1.00    --  111.00 -50.00 -90.00   27
 18  \w     81.00 106.00   1.00    1.00    --  111.00 -92.00 -60.00   25
 19  \w     42.00 127.00   1.00    1.00    --  111.00 -25.00-180.00   85
 20  \w     76.00 118.00   1.00    1.00    --  111.00 -50.00 -90.00   42
 21  \w     83.00 109.00   1.00    1.00    --  111.00-111.00  60.00   26
 22  \w     51.00  78.00   1.00    1.00    --  111.00-111.00  60.00   27
 23  \w     43.00  70.00   1.00    1.00    --  111.00 -92.00 -60.00   27
 24  \w     44.00 153.00   1.00    1.00    --  111.00 -12.00  30.00  109
 25  \w    105.00 176.00   1.00    1.00    --  111.00 111.00-150.00   71
 26  \w     58.00 109.00   1.00    1.00    --  111.00-111.00 150.00   51
 27  \w     46.00 101.00   1.00    1.00    --  111.00 -92.00-180.00   55
 28  \w     76.00 138.00   1.00    1.00    --  111.00 -77.00-150.00   62
 29  \w     46.00  73.00   1.00    1.00    --  111.00 -77.00-150.00   27
;
_diffrn_measurement_device 'four-circle diffractometer'
_diffrn_measurement_device_type 'SuperNova, Dual, Cu at home/near, EosS2'
_diffrn_measurement_method '\w scans'
_diffrn_orient_matrix_type 'CrysAlisPro convention (1999,Acta A55,543-557)'
_diffrn_orient_matrix_UB_11 -0.1371182000
_diffrn_orient_matrix_UB_12 -0.0265997000
_diffrn_orient_matrix_UB_13 0.0194205000
_diffrn_orient_matrix_UB_21 0.0425163000
_diffrn_orient_matrix_UB_22 -0.1088619000
_diffrn_orient_matrix_UB_23 0.0291919000
_diffrn_orient_matrix_UB_31 0.0154910000
_diffrn_orient_matrix_UB_32 0.0248936000
_diffrn_orient_matrix_UB_33 0.0943702000
_diffrn_radiation_monochromator mirror
_diffrn_radiation_probe x-ray
_diffrn_radiation_type CuK\a
_diffrn_radiation_wavelength 1.54184
_diffrn_reflns_av_R_equivalents 0.0150
_diffrn_reflns_av_unetI/netI 0.0203
_diffrn_reflns_Laue_measured_fraction_full 0.996
_diffrn_reflns_Laue_measured_fraction_max 0.992
_diffrn_reflns_limit_h_max 13
_diffrn_reflns_limit_h_min -12
_diffrn_reflns_limit_k_max 16
_diffrn_reflns_limit_k_min -16
_diffrn_reflns_limit_l_max 19
_diffrn_reflns_limit_l_min -11
_diffrn_reflns_number 16573
_diffrn_reflns_point_group_measured_fraction_full 0.996
_diffrn_reflns_point_group_measured_fraction_max 0.992
_diffrn_reflns_theta_full 67.684
_diffrn_reflns_theta_max 72.117
_diffrn_reflns_theta_min 4.121
_diffrn_source 'micro-focus sealed X-ray tube'
_diffrn_source_type 'SuperNova (Cu) X-ray Source'
_exptl_absorpt_coefficient_mu 9.755
_exptl_absorpt_correction_T_max 0.585
_exptl_absorpt_correction_T_min 0.261
_exptl_absorpt_correction_type gaussian
_exptl_absorpt_process_details
;
CrysAlisPro 1.171.40.82a (Rigaku Oxford Diffraction, 2020)
Numerical absorption correction based on gaussian integration over
a multifaceted crystal model
Empirical absorption correction using spherical harmonics,
implemented in SCALE3 ABSPACK scaling algorithm.
;
_exptl_crystal_colour 'clear light red'
_exptl_crystal_density_diffrn 1.640
_exptl_crystal_description block
_exptl_crystal_F_000 1080
_exptl_crystal_recrystallization_method 'Re-crystallisation from solvent: THF, n-hexane'
_exptl_crystal_size_max 0.207
_exptl_crystal_size_mid 0.188
_exptl_crystal_size_min 0.137
_refine_diff_density_max 1.999
_refine_diff_density_min -2.410
_refine_diff_density_rms 0.089
_refine_ls_extinction_method none
_refine_ls_goodness_of_fit_ref 1.162
_refine_ls_hydrogen_treatment constr
_refine_ls_matrix_type full
_refine_ls_number_parameters 548
_refine_ls_number_reflns 8625
_refine_ls_number_restraints 7
_refine_ls_restrained_S_all 1.161
_refine_ls_R_factor_all 0.0294
_refine_ls_R_factor_gt 0.0289
_refine_ls_shift/su_max 0.001
_refine_ls_shift/su_mean 0.000
_refine_ls_structure_factor_coef Fsqd
_refine_ls_weighting_details 'w=1/[\s^2^(Fo^2^)+(0.0183P)^2^+6.2904P] where P=(Fo^2^+2Fc^2^)/3'
_refine_ls_weighting_scheme calc
_refine_ls_wR_factor_gt 0.0669
_refine_ls_wR_factor_ref 0.0671
_reflns_Friedel_coverage 0.000
_reflns_number_gt 8509
_reflns_number_total 8625
_reflns_threshold_expression 'I > 2\s(I)'
_cod_data_source_file d2dt01558g2.cif
_cod_data_source_block lb053_faces
_cod_database_code 7710825
_publcif_datablock.id {9ea03f56-cf93-4c8d-a949-ab32f06a7117}

_shelx_shelxl_version_number 2016/6
_chemical_oxdiff_formula C44H46BClMoN6O2P2Pt
_chemical_oxdiff_usercomment 'Vap Diff. THF/Hex. r.t.'
_shelx_space_group_comment
;
The symmetry employed for this shelxl refinement is uniquely defined
by the following loop, which should always be used as a source of
symmetry information in preference to the above space-group names.
They are only intended as comments.
;
_reflns_odcompleteness_completeness 99.18
_reflns_odcompleteness_iscentric 1
_reflns_odcompleteness_theta 71.98
_olex2_refinement_description
;
1. Fixed Uiso
 At 1.2 times of:
  All B(H) groups, All C(H) groups, All C(H,H) groups
 At 1.5 times of:
  All C(H,H,H) groups
2. Rigid bond restraints
 C9, C10
 with sigma for 1-2 distances of 0.01 and sigma for 1-3 distances of 0.01
3. Uiso/Uaniso restraints and constraints
C9 \\sim C10: within 1.7A with sigma of 0.02 and sigma for terminal atoms of
0.04
4. Others
 Sof(Cl2)=Sof(O3)=1-FVAR(1)
 Sof(Cl1)=Sof(O2)=FVAR(1)
5.a Ternary CH refined with riding coordinates:
 B1(H1)
5.b Secondary CH2 refined with riding coordinates:
 C19(H19A,H19B), C20(H20A,H20B)
5.c Aromatic/amide H refined with riding coordinates:
 C6(H6), C11(H11), C16(H16), C22(H22), C23(H23), C24(H24), C25(H25), C26(H26),
 C31(H31), C32(H32), C33(H33), C34(H34), C35(H35), C41(H41), C42(H42), C43(H43),
  C44(H44), C45(H45), C51(H51), C52(H52), C53(H53), C54(H54), C55(H55)
5.d Idealised Me refined as rotating group:
 C4(H4A,H4B,H4C), C8(H8A,H8B,H8C), C9(H9A,H9B,H9C), C13(H13A,H13B,H13C),
 C14(H14A,H14B,H14C), C18(H18A,H18B,H18C)
;
_ins_header
;
TITL LB053_faces in P-1 
REM P-1 (#2 in standard setting)
CELL 1.54184  10.676220  13.520523  15.407381  83.3168  89.9179  87.9456
ZERR    2.00   0.000249   0.000445   0.000447   0.0025   0.0022   0.0023
LATT  1
SFAC C H B N O P Cl Mo Pt
UNIT 88.00 92.00 2.00 12.00 4.00 4.00 2.00 2.00 2.00
TREF
HKLF 4
END
;
_olex2_submission_special_instructions 'No special instructions were received'
_oxdiff_exptl_absorpt_empirical_details
;
Empirical correction (ABSPACK) includes:
- Absorption correction using spherical harmonics
- Frame scaling
;
_oxdiff_exptl_absorpt_empirical_full_max 1.271
_oxdiff_exptl_absorpt_empirical_full_min 0.888
_publcif_funding_html
;
;

loop_
_space_group_symop_operation_xyz
'x, y, z'
'-x, -y, -z'

loop_
_atom_site_label
_atom_site_type_symbol
_atom_site_fract_x
_atom_site_fract_y
_atom_site_fract_z
_atom_site_U_iso_or_equiv
_atom_site_adp_type
_atom_site_occupancy
_atom_site_site_symmetry_order
_atom_site_calc_flag
_atom_site_refinement_flags_posn
_atom_site_refinement_flags_adp
_atom_site_refinement_flags_occupancy
_atom_site_disorder_assembly
_atom_site_disorder_group
Pt1 Pt 0.66803(2) 0.79793(2) 0.29466(2) 0.02226(5) Uani 1 1 d . . . . .
Mo1 Mo 0.75615(3) 0.64563(2) 0.20352(2) 0.02073(7) Uani 1 1 d . . . . .
P1 P 0.67343(9) 0.84755(7) 0.42894(6) 0.02381(18) Uani 1 1 d . . . . .
P2 P 0.61167(8) 0.95948(7) 0.24516(6) 0.02070(17) Uani 1 1 d . . . . .
O1 O 0.9926(3) 0.7776(3) 0.2008(2) 0.0484(9) Uani 1 1 d . . . . .
N1 N 0.8039(3) 0.6116(2) 0.0659(2) 0.0226(6) Uani 1 1 d . . . . .
N2 N 0.8046(3) 0.5145(2) 0.0473(2) 0.0230(6) Uani 1 1 d . . . . .
N3 N 0.5990(3) 0.5417(2) 0.1877(2) 0.0265(7) Uani 1 1 d . . . . .
N4 N 0.6183(3) 0.4656(2) 0.1375(2) 0.0245(6) Uani 1 1 d . . . . .
N5 N 0.8702(3) 0.5018(2) 0.2340(2) 0.0242(6) Uani 1 1 d . . . . .
N6 N 0.8346(3) 0.4199(2) 0.19636(19) 0.0214(6) Uani 1 1 d . . . . .
C1 C 0.7269(4) 0.6494(3) 0.3272(3) 0.0344(9) Uani 1 1 d . . . . .
C2 C 0.9061(4) 0.7288(3) 0.2032(3) 0.0362(10) Uani 1 1 d . . . . .
C3 C 0.6515(4) 0.7607(3) 0.1491(3) 0.0334(9) Uani 1 1 d . . . . .
C4 C 0.8607(5) 0.7765(3) -0.0113(3) 0.0403(10) Uani 1 1 d . . . . .
H4A H 0.779523 0.809418 -0.011562 0.060 Uiso 1 1 calc GR . . . .
H4B H 0.904144 0.799023 -0.064196 0.060 Uiso 1 1 calc GR . . . .
H4C H 0.907930 0.791888 0.038059 0.060 Uiso 1 1 calc GR . . . .
C5 C 0.8461(3) 0.6661(3) -0.0056(3) 0.0275(8) Uani 1 1 d . . . . .
C6 C 0.8745(4) 0.6054(3) -0.0703(3) 0.0303(8) Uani 1 1 d . . . . .
H6 H 0.905082 0.625082 -0.125967 0.036 Uiso 1 1 calc R . . . .
C7 C 0.8479(3) 0.5097(3) -0.0351(2) 0.0263(8) Uani 1 1 d . . . . .
C8 C 0.8602(4) 0.4142(3) -0.0748(3) 0.0355(9) Uani 1 1 d . . . . .
H8A H 0.910329 0.366695 -0.037341 0.053 Uiso 1 1 calc GR . . . .
H8B H 0.899667 0.425990 -0.130877 0.053 Uiso 1 1 calc GR . . . .
H8C H 0.778578 0.388578 -0.081629 0.053 Uiso 1 1 calc GR . . . .
C9 C 0.4164(4) 0.6197(4) 0.2587(4) 0.0590(16) Uani 1 1 d . U . . .
H9A H 0.458238 0.614073 0.314236 0.088 Uiso 1 1 calc GR . . . .
H9B H 0.329523 0.605427 0.267364 0.088 Uiso 1 1 calc GR . . . .
H9C H 0.423289 0.686207 0.229943 0.088 Uiso 1 1 calc GR . . . .
C10 C 0.4756(4) 0.5474(3) 0.2035(3) 0.0340(9) Uani 1 1 d . U . . .
C11 C 0.4157(4) 0.4757(3) 0.1625(3) 0.0335(9) Uani 1 1 d . . . . .
H11 H 0.330419 0.463768 0.163230 0.040 Uiso 1 1 calc R . . . .
C12 C 0.5081(4) 0.4259(3) 0.1208(3) 0.0286(8) Uani 1 1 d . . . . .
C13 C 0.4961(4) 0.3440(3) 0.0647(3) 0.0405(10) Uani 1 1 d . . . . .
H13A H 0.522220 0.366550 0.006273 0.061 Uiso 1 1 calc GR . . . .
H13B H 0.410342 0.325056 0.063851 0.061 Uiso 1 1 calc GR . . . .
H13C H 0.548045 0.287616 0.087711 0.061 Uiso 1 1 calc GR . . . .
C14 C 1.0232(4) 0.5372(4) 0.3479(3) 0.0437(11) Uani 1 1 d . . . . .
H14A H 1.062081 0.587952 0.309269 0.066 Uiso 1 1 calc GR . . . .
H14B H 1.086211 0.499507 0.383265 0.066 Uiso 1 1 calc GR . . . .
H14C H 0.964590 0.567763 0.384872 0.066 Uiso 1 1 calc GR . . . .
C15 C 0.9555(4) 0.4692(3) 0.2952(3) 0.0293(8) Uani 1 1 d . . . . .
C16 C 0.9723(4) 0.3656(3) 0.2988(3) 0.0317(8) Uani 1 1 d . . . . .
H16 H 1.025225 0.324574 0.336274 0.038 Uiso 1 1 calc R . . . .
C17 C 0.8946(4) 0.3368(3) 0.2358(2) 0.0262(8) Uani 1 1 d . . . . .
C18 C 0.8745(4) 0.2360(3) 0.2096(3) 0.0365(9) Uani 1 1 d . . . . .
H18A H 0.787074 0.221998 0.214080 0.055 Uiso 1 1 calc GR . . . .
H18B H 0.921980 0.187092 0.247392 0.055 Uiso 1 1 calc GR . . . .
H18C H 0.901505 0.234050 0.150324 0.055 Uiso 1 1 calc GR . . . .
C19 C 0.6592(3) 1.0329(3) 0.3324(2) 0.0230(7) Uani 1 1 d . . . . .
H19A H 0.749459 1.038974 0.332218 0.028 Uiso 1 1 calc R . . . .
H19B H 0.620343 1.099301 0.323265 0.028 Uiso 1 1 calc R . . . .
C20 C 0.6166(4) 0.9784(3) 0.4198(2) 0.0243(7) Uani 1 1 d . . . . .
H20A H 0.525825 0.981541 0.423075 0.029 Uiso 1 1 calc R . . . .
H20B H 0.649553 1.010355 0.467665 0.029 Uiso 1 1 calc R . . . .
C21 C 0.6880(3) 1.0168(3) 0.1476(2) 0.0232(7) Uani 1 1 d . . . . .
C22 C 0.8177(4) 1.0052(3) 0.1449(2) 0.0260(8) Uani 1 1 d . . . . .
H22 H 0.860648 0.971534 0.192611 0.031 Uiso 1 1 calc R . . . .
C23 C 0.8837(4) 1.0435(3) 0.0716(3) 0.0309(8) Uani 1 1 d . . . . .
H23 H 0.970595 1.036038 0.070443 0.037 Uiso 1 1 calc R . . . .
C24 C 0.8197(4) 1.0927(3) 0.0002(3) 0.0393(10) Uani 1 1 d . . . . .
H24 H 0.863950 1.118668 -0.048795 0.047 Uiso 1 1 calc R . . . .
C25 C 0.6912(5) 1.1035(4) 0.0013(3) 0.0427(11) Uani 1 1 d . . . . .
H25 H 0.648929 1.136106 -0.047143 0.051 Uiso 1 1 calc R . . . .
C26 C 0.6240(4) 1.0660(3) 0.0746(3) 0.0339(9) Uani 1 1 d . . . . .
H26 H 0.537101 1.073376 0.075196 0.041 Uiso 1 1 calc R . . . .
C30 C 0.4446(3) 0.9916(3) 0.2338(2) 0.0266(8) Uani 1 1 d . . . . .
C31 C 0.3988(4) 1.0903(3) 0.2236(3) 0.0361(9) Uani 1 1 d . . . . .
H31 H 0.454421 1.141948 0.220124 0.043 Uiso 1 1 calc R . . . .
C32 C 0.2715(5) 1.1117(4) 0.2185(3) 0.0467(12) Uani 1 1 d . . . . .
H32 H 0.241693 1.177643 0.211364 0.056 Uiso 1 1 calc R . . . .
C33 C 0.1884(4) 1.0355(4) 0.2241(3) 0.0480(12) Uani 1 1 d . . . . .
H33 H 0.102722 1.050291 0.220554 0.058 Uiso 1 1 calc R . . . .
C34 C 0.2316(4) 0.9380(4) 0.2348(3) 0.0457(12) Uani 1 1 d . . . . .
H34 H 0.175118 0.886934 0.238513 0.055 Uiso 1 1 calc R . . . .
C35 C 0.3604(4) 0.9155(3) 0.2402(3) 0.0341(9) Uani 1 1 d . . . . .
H35 H 0.389498 0.849397 0.248056 0.041 Uiso 1 1 calc R . . . .
C40 C 0.8300(4) 0.8507(3) 0.4753(2) 0.0284(8) Uani 1 1 d . . . . .
C41 C 0.8561(4) 0.9013(3) 0.5469(3) 0.0322(9) Uani 1 1 d . . . . .
H41 H 0.791437 0.933768 0.574040 0.039 Uiso 1 1 calc R . . . .
C42 C 0.9774(4) 0.9034(3) 0.5777(3) 0.0361(9) Uani 1 1 d . . . . .
H42 H 0.993819 0.937662 0.625187 0.043 Uiso 1 1 calc R . . . .
C43 C 1.0746(4) 0.8549(3) 0.5384(3) 0.0406(10) Uani 1 1 d . . . . .
H43 H 1.155986 0.855921 0.559704 0.049 Uiso 1 1 calc R . . . .
C44 C 1.0502(4) 0.8050(4) 0.4674(3) 0.0433(11) Uani 1 1 d . . . . .
H44 H 1.115368 0.772786 0.440438 0.052 Uiso 1 1 calc R . . . .
C45 C 0.9288(4) 0.8027(3) 0.4362(3) 0.0376(10) Uani 1 1 d . . . . .
H45 H 0.913095 0.768706 0.388485 0.045 Uiso 1 1 calc R . . . .
C50 C 0.5764(4) 0.7829(3) 0.5129(3) 0.0326(9) Uani 1 1 d . . . . .
C51 C 0.6173(6) 0.7501(4) 0.5965(3) 0.0605(16) Uani 1 1 d . . . . .
H51 H 0.697227 0.764466 0.614103 0.073 Uiso 1 1 calc R . . . .
C52 C 0.5390(8) 0.6955(5) 0.6543(4) 0.082(2) Uani 1 1 d . . . . .
H52 H 0.567145 0.674919 0.710883 0.099 Uiso 1 1 calc R . . . .
C53 C 0.4232(6) 0.6713(4) 0.6310(4) 0.0603(16) Uani 1 1 d . . . . .
H53 H 0.373131 0.632939 0.670115 0.072 Uiso 1 1 calc R . . . .
C54 C 0.3813(5) 0.7042(4) 0.5495(4) 0.0619(16) Uani 1 1 d . . . . .
H54 H 0.300884 0.689770 0.532906 0.074 Uiso 1 1 calc R . . . .
C55 C 0.4578(5) 0.7593(4) 0.4902(3) 0.0502(12) Uani 1 1 d . . . . .
H55 H 0.427990 0.780471 0.434151 0.060 Uiso 1 1 calc R . . . .
B1 B 0.7516(4) 0.4331(3) 0.1133(3) 0.0225(8) Uani 1 1 d . . . . .
H1 H 0.749850 0.359287 0.083133 0.027 Uiso 1 1 calc R . . . .
Cl1 Cl 0.7217(3) 0.57774(19) 0.42240(17) 0.0407(6) Uani 0.764(8) 1 d . . P A 1
O2 O 0.5811(18) 0.8084(13) 0.0935(11) 0.028(4) Uani 0.764(8) 1 d . . P A 1
Cl2 Cl 0.591(2) 0.8154(16) 0.0760(17) 0.034(3) Uani 0.236(8) 1 d . . P A 2
O3 O 0.751(3) 0.611(2) 0.4181(19) 0.053(6) Uani 0.236(8) 1 d . . P A 2

loop_
_atom_site_aniso_label
_atom_site_aniso_U_11
_atom_site_aniso_U_22
_atom_site_aniso_U_33
_atom_site_aniso_U_23
_atom_site_aniso_U_13
_atom_site_aniso_U_12
Pt1 0.02044(8) 0.02349(8) 0.02469(8) -0.01066(6) 0.00059(5) -0.00071(5)
Mo1 0.02091(14) 0.01584(13) 0.02647(14) -0.00635(10) 0.00270(11) -0.00248(10)
P1 0.0324(5) 0.0219(4) 0.0173(4) -0.0036(3) -0.0005(3) 0.0006(4)
P2 0.0217(4) 0.0215(4) 0.0189(4) -0.0019(3) 0.0000(3) -0.0024(3)
O1 0.0376(17) 0.0478(19) 0.066(2) -0.0264(17) 0.0150(16) -0.0224(15)
N1 0.0227(15) 0.0187(14) 0.0269(15) -0.0048(12) 0.0017(12) -0.0018(11)
N2 0.0244(15) 0.0201(15) 0.0254(15) -0.0063(12) -0.0015(12) -0.0005(12)
N3 0.0217(15) 0.0185(15) 0.0407(18) -0.0080(13) 0.0016(13) -0.0043(12)
N4 0.0249(15) 0.0170(14) 0.0320(16) -0.0027(12) -0.0017(13) -0.0048(12)
N5 0.0256(15) 0.0195(15) 0.0287(16) -0.0074(12) -0.0018(12) -0.0013(12)
N6 0.0258(15) 0.0157(14) 0.0230(15) -0.0042(11) 0.0008(12) -0.0004(11)
C1 0.035(2) 0.026(2) 0.045(2) -0.0143(18) 0.0089(18) -0.0085(16)
C2 0.033(2) 0.029(2) 0.051(3) -0.0210(19) 0.0095(19) -0.0049(17)
C3 0.030(2) 0.0228(19) 0.050(3) -0.0135(18) 0.0130(19) -0.0054(16)
C4 0.049(3) 0.028(2) 0.043(2) 0.0020(18) 0.012(2) -0.0110(19)
C5 0.0215(18) 0.029(2) 0.032(2) -0.0015(15) -0.0004(15) -0.0042(14)
C6 0.0227(18) 0.041(2) 0.0274(19) -0.0017(16) 0.0008(15) -0.0048(16)
C7 0.0220(17) 0.034(2) 0.0236(18) -0.0057(15) -0.0039(14) 0.0015(15)
C8 0.037(2) 0.040(2) 0.031(2) -0.0145(18) -0.0033(17) 0.0065(18)
C9 0.030(2) 0.045(3) 0.108(5) -0.034(3) 0.022(3) -0.007(2)
C10 0.0246(19) 0.0234(19) 0.054(3) -0.0028(18) 0.0050(18) -0.0017(15)
C11 0.0227(19) 0.027(2) 0.049(2) 0.0038(17) -0.0040(17) -0.0042(15)
C12 0.0288(19) 0.0210(18) 0.035(2) 0.0025(15) -0.0086(16) -0.0052(15)
C13 0.037(2) 0.036(2) 0.050(3) -0.010(2) -0.011(2) -0.0124(19)
C14 0.037(2) 0.049(3) 0.048(3) -0.017(2) -0.013(2) 0.000(2)
C15 0.0263(19) 0.033(2) 0.0293(19) -0.0058(16) -0.0007(15) -0.0013(16)
C16 0.034(2) 0.033(2) 0.0275(19) -0.0020(16) -0.0028(16) 0.0054(17)
C17 0.0297(19) 0.0231(18) 0.0254(18) -0.0021(14) 0.0028(15) 0.0016(15)
C18 0.052(3) 0.0168(18) 0.040(2) -0.0005(16) -0.0024(19) 0.0033(17)
C19 0.0250(18) 0.0216(17) 0.0226(17) -0.0032(14) 0.0015(14) -0.0020(14)
C20 0.0317(19) 0.0254(18) 0.0163(16) -0.0055(13) 0.0016(14) 0.0025(15)
C21 0.0293(19) 0.0205(17) 0.0201(17) -0.0024(13) 0.0026(14) -0.0051(14)
C22 0.0296(19) 0.0236(18) 0.0259(18) -0.0061(14) 0.0005(15) -0.0030(15)
C23 0.030(2) 0.032(2) 0.033(2) -0.0090(16) 0.0092(16) -0.0085(16)
C24 0.049(3) 0.043(2) 0.026(2) -0.0009(18) 0.0127(18) -0.014(2)
C25 0.051(3) 0.051(3) 0.023(2) 0.0081(19) 0.0007(19) -0.004(2)
C26 0.032(2) 0.044(2) 0.0249(19) -0.0001(17) 0.0004(16) -0.0028(18)
C30 0.0248(18) 0.035(2) 0.0206(17) -0.0036(15) -0.0009(14) -0.0018(15)
C31 0.036(2) 0.036(2) 0.035(2) -0.0008(18) -0.0051(18) 0.0030(18)
C32 0.041(3) 0.056(3) 0.043(3) -0.011(2) -0.011(2) 0.017(2)
C33 0.026(2) 0.081(4) 0.039(2) -0.020(2) -0.0043(18) 0.008(2)
C34 0.027(2) 0.071(3) 0.042(3) -0.017(2) -0.0021(18) -0.012(2)
C35 0.028(2) 0.044(2) 0.032(2) -0.0081(18) 0.0009(16) -0.0065(17)
C40 0.038(2) 0.0251(19) 0.0220(18) -0.0016(14) -0.0053(15) 0.0014(16)
C41 0.044(2) 0.028(2) 0.0247(19) -0.0042(15) -0.0021(17) 0.0009(17)
C42 0.052(3) 0.030(2) 0.027(2) -0.0034(16) -0.0108(18) -0.0049(18)
C43 0.041(2) 0.041(2) 0.040(2) -0.0053(19) -0.0136(19) -0.0005(19)
C44 0.038(2) 0.049(3) 0.045(3) -0.014(2) -0.008(2) 0.008(2)
C45 0.043(2) 0.038(2) 0.033(2) -0.0136(18) -0.0069(18) 0.0073(19)
C50 0.047(2) 0.0209(18) 0.029(2) -0.0033(15) 0.0057(17) 0.0014(17)
C51 0.091(4) 0.055(3) 0.033(3) 0.012(2) -0.012(3) -0.032(3)
C52 0.139(7) 0.069(4) 0.037(3) 0.019(3) -0.001(4) -0.044(4)
C53 0.092(5) 0.033(3) 0.054(3) 0.006(2) 0.033(3) -0.008(3)
C54 0.046(3) 0.059(3) 0.076(4) 0.014(3) 0.020(3) -0.002(3)
C55 0.040(3) 0.058(3) 0.048(3) 0.013(2) 0.007(2) -0.001(2)
B1 0.027(2) 0.0156(18) 0.025(2) -0.0027(15) -0.0016(16) -0.0005(15)
Cl1 0.0605(15) 0.0317(12) 0.0271(8) 0.0064(8) 0.0082(8) 0.0043(9)
O2 0.031(4) 0.027(4) 0.024(8) 0.006(4) -0.001(4) 0.015(3)
Cl2 0.046(5) 0.031(4) 0.024(7) -0.005(5) -0.004(5) 0.004(3)
O3 0.056(15) 0.050(16) 0.050(12) -0.003(12) 0.002(10) 0.010(11)

loop_
_atom_type_symbol
_atom_type_description
_atom_type_scat_dispersion_real
_atom_type_scat_dispersion_imag
_atom_type_scat_source
C C 0.0181 0.0091 'International Tables Vol C Tables 4.2.6.8 and 6.1.1.4'
H H 0.0000 0.0000 'International Tables Vol C Tables 4.2.6.8 and 6.1.1.4'
B B 0.0090 0.0039 'International Tables Vol C Tables 4.2.6.8 and 6.1.1.4'
Cl Cl 0.3639 0.7018 'International Tables Vol C Tables 4.2.6.8 and 6.1.1.4'
Mo Mo -0.0483 2.7339 'International Tables Vol C Tables 4.2.6.8 and 6.1.1.4'
N N 0.0311 0.0180 'International Tables Vol C Tables 4.2.6.8 and 6.1.1.4'
O O 0.0492 0.0322 'International Tables Vol C Tables 4.2.6.8 and 6.1.1.4'
P P 0.2955 0.4335 'International Tables Vol C Tables 4.2.6.8 and 6.1.1.4'
Pt Pt -4.5932 6.9264 'International Tables Vol C Tables 4.2.6.8 and 6.1.1.4'

loop_
_exptl_crystal_face_index_h
_exptl_crystal_face_index_k
_exptl_crystal_face_index_l
_exptl_crystal_face_perp_dist
-1 -9 0 0.0473
1 8 -1 0.0906
-1 -2 -10 0.0977
-6 -1 -4 0.0815
-4 -2 -8 0.0934
7 -1 -1 0.0883
3 2 9 0.0670
-4 3 8 0.0744
5 6 0 0.0545
-2 8 0 0.0856

loop_
_geom_angle_atom_site_label_1
_geom_angle_atom_site_label_2
_geom_angle_atom_site_label_3
_geom_angle
_geom_angle_site_symmetry_1
_geom_angle_site_symmetry_3
_geom_angle_publ_flag
P1 Pt1 Mo1 140.84(3) . . ?
P1 Pt1 P2 86.58(3) . . ?
P1 Pt1 C3 174.36(11) . . ?
P2 Pt1 Mo1 129.85(2) . . ?
P2 Pt1 C3 87.97(10) . . ?
C1 Pt1 Mo1 44.45(12) . . ?
C1 Pt1 P1 98.63(12) . . ?
C1 Pt1 P2 174.19(12) . . ?
C1 Pt1 C3 86.89(16) . . ?
C3 Pt1 Mo1 44.78(10) . . ?
N1 Mo1 Pt1 141.73(8) . . ?
N3 Mo1 Pt1 108.94(8) . . ?
N3 Mo1 N1 82.46(11) . . ?
N3 Mo1 N5 83.16(11) . . ?
N5 Mo1 Pt1 136.67(8) . . ?
N5 Mo1 N1 79.71(11) . . ?
C1 Mo1 Pt1 48.95(12) . . ?
C1 Mo1 N1 169.31(15) . . ?
C1 Mo1 N3 94.16(14) . . ?
C1 Mo1 N5 89.83(15) . . ?
C1 Mo1 C2 93.08(17) . . ?
C1 Mo1 C3 102.79(18) . . ?
C2 Mo1 Pt1 78.78(11) . . ?
C2 Mo1 N1 89.73(14) . . ?
C2 Mo1 N3 171.81(14) . . ?
C2 Mo1 N5 93.05(15) . . ?
C3 Mo1 Pt1 56.93(12) . . ?
C3 Mo1 N1 87.43(14) . . ?
C3 Mo1 N3 90.63(14) . . ?
C3 Mo1 N5 166.33(14) . . ?
C3 Mo1 C2 91.50(18) . . ?
C20 P1 Pt1 107.75(11) . . ?
C40 P1 Pt1 114.73(13) . . ?
C40 P1 C20 103.62(18) . . ?
C50 P1 Pt1 117.54(14) . . ?
C50 P1 C20 105.02(17) . . ?
C50 P1 C40 106.87(19) . . ?
C19 P2 Pt1 105.25(12) . . ?
C21 P2 Pt1 117.95(12) . . ?
C21 P2 C19 104.62(16) . . ?
C21 P2 C30 107.18(17) . . ?
C30 P2 Pt1 117.48(13) . . ?
C30 P2 C19 102.37(17) . . ?
N2 N1 Mo1 119.3(2) . . ?
C5 N1 Mo1 133.8(2) . . ?
C5 N1 N2 106.6(3) . . ?
N1 N2 B1 120.1(3) . . ?
C7 N2 N1 109.7(3) . . ?
C7 N2 B1 130.1(3) . . ?
N4 N3 Mo1 119.0(2) . . ?
C10 N3 Mo1 133.0(3) . . ?
C10 N3 N4 106.6(3) . . ?
N3 N4 B1 120.3(3) . . ?
C12 N4 N3 110.0(3) . . ?
C12 N4 B1 129.6(3) . . ?
N6 N5 Mo1 118.2(2) . . ?
C15 N5 Mo1 133.8(3) . . ?
C15 N5 N6 106.7(3) . . ?
N5 N6 B1 120.2(3) . . ?
C17 N6 N5 109.9(3) . . ?
C17 N6 B1 129.4(3) . . ?
Mo1 C1 Pt1 86.60(18) . . ?
Cl1 C1 Pt1 130.0(2) . . ?
Cl1 C1 Mo1 142.8(3) . . ?
O3 C1 Pt1 119.9(12) . . ?
O3 C1 Mo1 150.8(12) . . ?
O1 C2 Mo1 178.4(4) . . ?
Mo1 C3 Pt1 78.28(16) . . ?
O2 C3 Pt1 123.4(8) . . ?
O2 C3 Mo1 157.0(8) . . ?
Cl2 C3 Pt1 130.0(9) . . ?
Cl2 C3 Mo1 151.7(10) . . ?
H4A C4 H4B 109.5 . . ?
H4A C4 H4C 109.5 . . ?
H4B C4 H4C 109.5 . . ?
C5 C4 H4A 109.5 . . ?
C5 C4 H4B 109.5 . . ?
C5 C4 H4C 109.5 . . ?
N1 C5 C4 123.1(4) . . ?
N1 C5 C6 110.2(3) . . ?
C6 C5 C4 126.7(4) . . ?
C5 C6 H6 127.0 . . ?
C7 C6 C5 106.0(3) . . ?
C7 C6 H6 127.0 . . ?
N2 C7 C6 107.6(3) . . ?
N2 C7 C8 122.7(4) . . ?
C6 C7 C8 129.7(4) . . ?
C7 C8 H8A 109.5 . . ?
C7 C8 H8B 109.5 . . ?
C7 C8 H8C 109.5 . . ?
H8A C8 H8B 109.5 . . ?
H8A C8 H8C 109.5 . . ?
H8B C8 H8C 109.5 . . ?
H9A C9 H9B 109.5 . . ?
H9A C9 H9C 109.5 . . ?
H9B C9 H9C 109.5 . . ?
C10 C9 H9A 109.5 . . ?
C10 C9 H9B 109.5 . . ?
C10 C9 H9C 109.5 . . ?
N3 C10 C9 123.4(4) . . ?
N3 C10 C11 109.6(4) . . ?
C11 C10 C9 127.0(4) . . ?
C10 C11 H11 126.9 . . ?
C12 C11 C10 106.1(3) . . ?
C12 C11 H11 126.9 . . ?
N4 C12 C11 107.7(3) . . ?
N4 C12 C13 123.3(4) . . ?
C11 C12 C13 128.9(4) . . ?
C12 C13 H13A 109.5 . . ?
C12 C13 H13B 109.5 . . ?
C12 C13 H13C 109.5 . . ?
H13A C13 H13B 109.5 . . ?
H13A C13 H13C 109.5 . . ?
H13B C13 H13C 109.5 . . ?
H14A C14 H14B 109.5 . . ?
H14A C14 H14C 109.5 . . ?
H14B C14 H14C 109.5 . . ?
C15 C14 H14A 109.5 . . ?
C15 C14 H14B 109.5 . . ?
C15 C14 H14C 109.5 . . ?
N5 C15 C14 123.2(4) . . ?
N5 C15 C16 109.6(3) . . ?
C16 C15 C14 127.2(4) . . ?
C15 C16 H16 126.9 . . ?
C17 C16 C15 106.2(3) . . ?
C17 C16 H16 126.9 . . ?
N6 C17 C16 107.5(3) . . ?
N6 C17 C18 122.4(3) . . ?
C16 C17 C18 130.0(4) . . ?
C17 C18 H18A 109.5 . . ?
C17 C18 H18B 109.5 . . ?
C17 C18 H18C 109.5 . . ?
H18A C18 H18B 109.5 . . ?
H18A C18 H18C 109.5 . . ?
H18B C18 H18C 109.5 . . ?
P2 C19 H19A 110.2 . . ?
P2 C19 H19B 110.2 . . ?
H19A C19 H19B 108.5 . . ?
C20 C19 P2 107.6(2) . . ?
C20 C19 H19A 110.2 . . ?
C20 C19 H19B 110.2 . . ?
P1 C20 H20A 109.8 . . ?
P1 C20 H20B 109.8 . . ?
C19 C20 P1 109.5(2) . . ?
C19 C20 H20A 109.8 . . ?
C19 C20 H20B 109.8 . . ?
H20A C20 H20B 108.2 . . ?
C22 C21 P2 116.4(3) . . ?
C22 C21 C26 119.3(3) . . ?
C26 C21 P2 124.2(3) . . ?
C21 C22 H22 119.8 . . ?
C23 C22 C21 120.5(4) . . ?
C23 C22 H22 119.8 . . ?
C22 C23 H23 120.1 . . ?
C24 C23 C22 119.8(4) . . ?
C24 C23 H23 120.1 . . ?
C23 C24 H24 119.8 . . ?
C25 C24 C23 120.4(4) . . ?
C25 C24 H24 119.8 . . ?
C24 C25 H25 119.8 . . ?
C24 C25 C26 120.3(4) . . ?
C26 C25 H25 119.8 . . ?
C21 C26 H26 120.1 . . ?
C25 C26 C21 119.7(4) . . ?
C25 C26 H26 120.1 . . ?
C31 C30 P2 122.1(3) . . ?
C35 C30 P2 118.8(3) . . ?
C35 C30 C31 119.0(4) . . ?
C30 C31 H31 119.8 . . ?
C32 C31 C30 120.5(4) . . ?
C32 C31 H31 119.8 . . ?
C31 C32 H32 120.0 . . ?
C33 C32 C31 120.1(5) . . ?
C33 C32 H32 120.0 . . ?
C32 C33 H33 119.8 . . ?
C34 C33 C32 120.3(4) . . ?
C34 C33 H33 119.8 . . ?
C33 C34 H34 120.0 . . ?
C33 C34 C35 120.1(5) . . ?
C35 C34 H34 120.0 . . ?
C30 C35 C34 120.0(4) . . ?
C30 C35 H35 120.0 . . ?
C34 C35 H35 120.0 . . ?
C41 C40 P1 123.1(3) . . ?
C45 C40 P1 118.5(3) . . ?
C45 C40 C41 118.4(4) . . ?
C40 C41 H41 119.7 . . ?
C42 C41 C40 120.5(4) . . ?
C42 C41 H41 119.7 . . ?
C41 C42 H42 119.8 . . ?
C41 C42 C43 120.4(4) . . ?
C43 C42 H42 119.8 . . ?
C42 C43 H43 120.2 . . ?
C44 C43 C42 119.7(4) . . ?
C44 C43 H43 120.2 . . ?
C43 C44 H44 120.0 . . ?
C43 C44 C45 120.1(4) . . ?
C45 C44 H44 120.0 . . ?
C40 C45 H45 119.6 . . ?
C44 C45 C40 120.9(4) . . ?
C44 C45 H45 119.6 . . ?
C51 C50 P1 124.1(4) . . ?
C55 C50 P1 118.1(3) . . ?
C55 C50 C51 117.7(4) . . ?
C50 C51 H51 120.0 . . ?
C50 C51 C52 119.9(6) . . ?
C52 C51 H51 120.0 . . ?
C51 C52 H52 119.0 . . ?
C53 C52 C51 122.0(6) . . ?
C53 C52 H52 119.0 . . ?
C52 C53 H53 120.7 . . ?
C52 C53 C54 118.7(5) . . ?
C54 C53 H53 120.7 . . ?
C53 C54 H54 119.7 . . ?
C53 C54 C55 120.5(6) . . ?
C55 C54 H54 119.7 . . ?
C50 C55 C54 121.2(5) . . ?
C50 C55 H55 119.4 . . ?
C54 C55 H55 119.4 . . ?
N2 B1 N6 109.2(3) . . ?
N2 B1 H1 109.9 . . ?
N4 B1 N2 108.6(3) . . ?
N4 B1 N6 109.3(3) . . ?
N4 B1 H1 109.9 . . ?
N6 B1 H1 109.9 . . ?

loop_
_geom_bond_atom_site_label_1
_geom_bond_atom_site_label_2
_geom_bond_distance
_geom_bond_site_symmetry_2
_geom_bond_publ_flag
Pt1 Mo1 2.7618(3) . ?
Pt1 P1 2.2495(9) . ?
Pt1 P2 2.2878(9) . ?
Pt1 C1 2.086(4) . ?
Pt1 C3 2.364(4) . ?
Mo1 N1 2.274(3) . ?
Mo1 N3 2.257(3) . ?
Mo1 N5 2.259(3) . ?
Mo1 C1 1.937(4) . ?
Mo1 C2 1.989(4) . ?
Mo1 C3 1.987(4) . ?
P1 C20 1.839(4) . ?
P1 C40 1.823(4) . ?
P1 C50 1.819(4) . ?
P2 C19 1.843(4) . ?
P2 C21 1.816(4) . ?
P2 C30 1.824(4) . ?
O1 C2 1.152(5) . ?
N1 N2 1.375(4) . ?
N1 C5 1.340(5) . ?
N2 C7 1.358(5) . ?
N2 B1 1.533(5) . ?
N3 N4 1.369(4) . ?
N3 C10 1.341(5) . ?
N4 C12 1.347(5) . ?
N4 B1 1.533(5) . ?
N5 N6 1.374(4) . ?
N5 C15 1.337(5) . ?
N6 C17 1.354(5) . ?
N6 B1 1.547(5) . ?
C1 Cl1 1.663(5) . ?
C1 O3 1.46(3) . ?
C3 O2 1.245(18) . ?
C3 Cl2 1.42(3) . ?
C4 H4A 0.9600 . ?
C4 H4B 0.9600 . ?
C4 H4C 0.9600 . ?
C4 C5 1.499(5) . ?
C5 C6 1.390(6) . ?
C6 H6 0.9300 . ?
C6 C7 1.383(6) . ?
C7 C8 1.493(5) . ?
C8 H8A 0.9600 . ?
C8 H8B 0.9600 . ?
C8 H8C 0.9600 . ?
C9 H9A 0.9600 . ?
C9 H9B 0.9600 . ?
C9 H9C 0.9600 . ?
C9 C10 1.491(6) . ?
C10 C11 1.392(6) . ?
C11 H11 0.9300 . ?
C11 C12 1.375(6) . ?
C12 C13 1.492(6) . ?
C13 H13A 0.9600 . ?
C13 H13B 0.9600 . ?
C13 H13C 0.9600 . ?
C14 H14A 0.9600 . ?
C14 H14B 0.9600 . ?
C14 H14C 0.9600 . ?
C14 C15 1.501(5) . ?
C15 C16 1.399(6) . ?
C16 H16 0.9300 . ?
C16 C17 1.377(6) . ?
C17 C18 1.488(5) . ?
C18 H18A 0.9600 . ?
C18 H18B 0.9600 . ?
C18 H18C 0.9600 . ?
C19 H19A 0.9700 . ?
C19 H19B 0.9700 . ?
C19 C20 1.535(5) . ?
C20 H20A 0.9700 . ?
C20 H20B 0.9700 . ?
C21 C22 1.389(5) . ?
C21 C26 1.403(5) . ?
C22 H22 0.9300 . ?
C22 C23 1.389(5) . ?
C23 H23 0.9300 . ?
C23 C24 1.386(6) . ?
C24 H24 0.9300 . ?
C24 C25 1.375(7) . ?
C25 H25 0.9300 . ?
C25 C26 1.392(6) . ?
C26 H26 0.9300 . ?
C30 C31 1.396(6) . ?
C30 C35 1.386(6) . ?
C31 H31 0.9300 . ?
C31 C32 1.380(6) . ?
C32 H32 0.9300 . ?
C32 C33 1.378(7) . ?
C33 H33 0.9300 . ?
C33 C34 1.372(8) . ?
C34 H34 0.9300 . ?
C34 C35 1.398(6) . ?
C35 H35 0.9300 . ?
C40 C41 1.397(5) . ?
C40 C45 1.392(6) . ?
C41 H41 0.9300 . ?
C41 C42 1.382(6) . ?
C42 H42 0.9300 . ?
C42 C43 1.385(7) . ?
C43 H43 0.9300 . ?
C43 C44 1.380(6) . ?
C44 H44 0.9300 . ?
C44 C45 1.386(6) . ?
C45 H45 0.9300 . ?
C50 C51 1.379(6) . ?
C50 C55 1.373(7) . ?
C51 H51 0.9300 . ?
C51 C52 1.388(8) . ?
C52 H52 0.9300 . ?
C52 C53 1.350(10) . ?
C53 H53 0.9300 . ?
C53 C54 1.353(8) . ?
C54 H54 0.9300 . ?
C54 C55 1.393(7) . ?
C55 H55 0.9300 . ?
B1 H1 1.1500 . ?

loop_
_exptl_oxdiff_crystal_face_indexfrac_h
_exptl_oxdiff_crystal_face_indexfrac_k
_exptl_oxdiff_crystal_face_indexfrac_l
_exptl_oxdiff_crystal_face_x
_exptl_oxdiff_crystal_face_y
_exptl_oxdiff_crystal_face_z
-1.3838 -8.6052 -0.0704 0.4173 0.8759 -0.2423
1.3043 8.4145 -1.2612 -0.4272 -0.8974 0.1106
-0.7414 -2.3706 -9.8266 -0.0261 -0.0603 -0.9978
-6.4022 -0.8407 -3.8373 0.8257 -0.2927 -0.4822
-4.2830 -2.1335 -7.7600 0.4933 -0.1764 -0.8518
6.8544 -0.6672 -1.0718 -0.9429 0.3328 -0.0116
3.1478 2.4923 8.7582 -0.3278 0.1182 0.9373
-3.8465 2.6122 7.9979 0.6133 -0.2144 0.7602
5.4910 5.5242 -0.3052 -0.9058 -0.3768 0.1938
-2.1688 8.1640 -0.1079 0.0781 -0.9841 0.1595
